data_7210724
loop_
_publ_author_name
'Yang, Yu-Chen'
'Jiang, Xue'
'Zhou, Zhao-Hui'

_publ_section_title
;
 Conversions between dimeric and polymeric ketopiperazinediacetato
 complexes constructed by water-layers
;
_journal_issue 39
_journal_name_full CrystEngComm
_journal_page_first 7999
_journal_paper_doi 10.1039/c3ce26999j
_journal_volume 15
_journal_year 2013
_chemical_formula_sum 'C16 H34 N4 O17 Zn2'
_chemical_formula_weight 685.21
_chemical_name_common 'Hexahydrated diketopiperazinediacetato dinickel hydrate'
_chemical_name_systematic
;
?
;
_space_group_IT_number 15
_symmetry_cell_setting monoclinic
_symmetry_space_group_name_Hall '-C 2yc'
_symmetry_space_group_name_H-M 'C 1 2/c 1'
_atom_sites_solution_hydrogens geom
_atom_sites_solution_primary direct
_atom_sites_solution_secondary difmap
_audit_creation_method SHELXL-97
_cell_angle_alpha 90.00
_cell_angle_beta 105.162(7)
_cell_angle_gamma 90.00
_cell_formula_units_Z 4
_cell_length_a 20.3516(13)
_cell_length_b 6.2589(4)
_cell_length_c 20.3214(13)
_cell_measurement_temperature 446(2)
_cell_volume 2498.4(3)
_computing_structure_refinement 'SHELXL-97 (Sheldrick, 1997)'
_computing_structure_solution 'SHELXS-97 (Sheldrick, 1990)'
_diffrn_ambient_temperature 446(2)
_diffrn_measured_fraction_theta_full 0.940
_diffrn_measured_fraction_theta_max 0.940
_diffrn_radiation_monochromator graphite
_diffrn_radiation_source 'fine-focus sealed tube'
_diffrn_radiation_type MoK\a
_diffrn_radiation_wavelength 0.71073
_diffrn_reflns_av_R_equivalents 0.0788
_diffrn_reflns_av_sigmaI/netI 0.1248
_diffrn_reflns_limit_h_max 26
_diffrn_reflns_limit_h_min -20
_diffrn_reflns_limit_k_max 8
_diffrn_reflns_limit_k_min -6
_diffrn_reflns_limit_l_max 26
_diffrn_reflns_limit_l_min -24
_diffrn_reflns_number 5879
_diffrn_reflns_theta_full 27.98
_diffrn_reflns_theta_max 27.98
_diffrn_reflns_theta_min 3.30
_exptl_absorpt_coefficient_mu 2.010
_exptl_absorpt_correction_T_max 0.9609
_exptl_absorpt_correction_T_min 0.8557
_exptl_absorpt_process_details sadabs
_exptl_crystal_density_diffrn 1.822
_exptl_crystal_density_method 'not measured'
_exptl_crystal_F_000 1416
_exptl_crystal_size_max 0.08
_exptl_crystal_size_mid 0.03
_exptl_crystal_size_min 0.02
_refine_diff_density_max 0.870
_refine_diff_density_min -0.871
_refine_diff_density_rms 0.137
_refine_ls_extinction_method none
_refine_ls_goodness_of_fit_ref 1.065
_refine_ls_hydrogen_treatment mixed
_refine_ls_matrix_type full
_refine_ls_number_parameters 199
_refine_ls_number_reflns 2834
_refine_ls_number_restraints 7
_refine_ls_restrained_S_all 1.063
_refine_ls_R_factor_all 0.1115
_refine_ls_R_factor_gt 0.0709
_refine_ls_shift/su_max 0.000
_refine_ls_shift/su_mean 0.000
_refine_ls_structure_factor_coef Fsqd
_refine_ls_weighting_details 'calc w=1/[\s^2^(Fo^2^)+(0.0190P)^2^+0.0000P] where P=(Fo^2^+2Fc^2^)/3'
_refine_ls_weighting_scheme calc
_refine_ls_wR_factor_gt 0.0968
_refine_ls_wR_factor_ref 0.1092
_reflns_number_gt 1997
_reflns_number_total 2834
_reflns_threshold_expression >2sigma(I)
_cod_data_source_file c3ce26999j.txt
_cod_data_source_block p4
_cod_depositor_comments
;
The following automatic conversions were performed:

'_symmetry_cell_setting' value 'Monoclinic' changed to 'monoclinic'
according to /home/saulius/struct/CIF-dictionaries/cif_core.dic
dictionary named 'cif_core.dic' version 2.4.2 from 2011-04-26.

Automatic conversion script
Id: cif_fix_values 1891 2012-01-12 08:04:46Z andrius 
;
_cod_original_sg_symbol_H-M C2/c
_cod_database_code 7210724

loop_
_symmetry_equiv_pos_as_xyz
'x, y, z'
'-x, y, -z+1/2'
'x+1/2, y+1/2, z'
'-x+1/2, y+1/2, -z+1/2'
'-x, -y, -z'
'x, -y, z-1/2'
'-x+1/2, -y+1/2, -z'
'x+1/2, -y+1/2, z-1/2'

loop_
_atom_site_label
_atom_site_type_symbol
_atom_site_fract_x
_atom_site_fract_y
_atom_site_fract_z
_atom_site_U_iso_or_equiv
_atom_site_adp_type
_atom_site_occupancy
_atom_site_symmetry_multiplicity
_atom_site_calc_flag
_atom_site_refinement_flags
Zn1 Zn 0.67878(3) 0.14644(10) 0.62865(3) 0.01111(17) Uani 1 1 d .
C1 C 0.6326(3) 0.3178(8) 0.7392(3) 0.0132(12) Uani 1 1 d .
C2 C 0.5732(3) 0.1782(8) 0.7032(3) 0.0139(12) Uani 1 1 d .
H2A H 0.5760 0.0434 0.7273 0.017 Uiso 1 1 calc R
H2B H 0.5311 0.2476 0.7052 0.017 Uiso 1 1 calc R
C3 C 0.5341(3) 0.3037(7) 0.5863(3) 0.0126(12) Uani 1 1 d .
H3A H 0.5464 0.2950 0.5434 0.015 Uiso 1 1 calc R
H3B H 0.5499 0.4408 0.6067 0.015 Uiso 1 1 calc R
C4 C 0.4571(3) 0.2990(8) 0.5712(3) 0.0139(12) Uani 1 1 d .
C5 C 0.5359(3) -0.0702(7) 0.6083(3) 0.0130(12) Uani 1 1 d .
H5A H 0.5609 -0.1859 0.6355 0.016 Uiso 1 1 calc R
H5B H 0.5358 -0.0952 0.5612 0.016 Uiso 1 1 calc R
C6 C 0.4636(3) -0.0700(8) 0.6144(3) 0.0154(12) Uani 1 1 d .
H6A H 0.4396 -0.1912 0.5895 0.018 Uiso 1 1 calc R
H6B H 0.4641 -0.0873 0.6620 0.018 Uiso 1 1 calc R
C7 C 0.3534(2) 0.1194(8) 0.5751(3) 0.0134(12) Uani 1 1 d .
H7A H 0.3369 0.2641 0.5769 0.016 Uiso 1 1 calc R
H7B H 0.3413 0.0381 0.6109 0.016 Uiso 1 1 calc R
C8 C 0.3181(3) 0.0225(7) 0.5071(3) 0.0108(12) Uani 1 1 d .
N1 N 0.5708(2) 0.1350(6) 0.6314(2) 0.0089(9) Uani 1 1 d .
N2 N 0.4270(2) 0.1244(6) 0.5885(2) 0.0109(9) Uani 1 1 d .
O1 O 0.68692(17) 0.3016(5) 0.71946(17) 0.0125(8) Uani 1 1 d .
O2 O 0.62551(19) 0.4263(6) 0.78756(19) 0.0220(9) Uani 1 1 d .
O3 O 0.42512(19) 0.4566(6) 0.5407(2) 0.0238(10) Uani 1 1 d .
O4 O 0.25519(18) -0.0082(5) 0.49575(18) 0.0133(8) Uani 1 1 d .
O5 O 0.35311(18) -0.0164(5) 0.46549(18) 0.0140(8) Uani 1 1 d .
O1W O 0.69393(19) -0.1617(6) 0.67611(19) 0.0161(8) Uani 1 1 d D
H1W1 H 0.691(3) -0.259(6) 0.646(2) 0.019 Uiso 1 1 d D
H1W2 H 0.731(3) -0.177(8) 0.711(3) 0.019 Uiso 1 1 d .
O2W O 0.77988(18) 0.1773(5) 0.63028(19) 0.0137(8) Uani 1 1 d D
H2W1 H 0.805(2) 0.089(6) 0.6579(16) 0.016 Uiso 1 1 d D
H2W2 H 0.769(2) 0.123(6) 0.5905(9) 0.024(17) Uiso 1 1 d D
O3W O 0.6738(2) 0.4765(6) 0.58096(18) 0.0172(9) Uani 1 1 d D
H3W1 H 0.6378(12) 0.476(8) 0.5482(15) 0.021 Uiso 1 1 d D
H3W2 H 0.7083(13) 0.483(8) 0.565(2) 0.021 Uiso 1 1 d D
O4W O 0.5000 0.6570(10) 0.7500 0.048(2) Uani 1 2 d S
H4W H 0.537(3) 0.551(9) 0.770(4) 0.058 Uiso 1 1 d .

loop_
_atom_site_aniso_label
_atom_site_aniso_U_11
_atom_site_aniso_U_22
_atom_site_aniso_U_33
_atom_site_aniso_U_23
_atom_site_aniso_U_13
_atom_site_aniso_U_12
Zn1 0.0073(3) 0.0153(3) 0.0101(3) -0.0016(3) 0.0011(2) 0.0006(3)
C1 0.015(3) 0.015(3) 0.008(3) -0.002(2) 0.001(2) -0.004(2)
C2 0.014(3) 0.015(3) 0.013(3) -0.001(2) 0.005(2) -0.003(2)
C3 0.012(3) 0.010(3) 0.015(3) -0.002(2) 0.001(2) -0.001(2)
C4 0.013(3) 0.012(3) 0.017(3) -0.003(2) 0.004(2) 0.002(2)
C5 0.013(3) 0.008(3) 0.014(3) 0.001(2) -0.003(2) -0.001(2)
C6 0.008(3) 0.018(3) 0.020(3) 0.001(2) 0.003(2) -0.004(2)
C7 0.005(3) 0.022(3) 0.013(3) -0.004(2) 0.003(2) -0.003(2)
C8 0.017(3) 0.002(3) 0.014(3) 0.002(2) 0.004(2) -0.001(2)
N1 0.007(2) 0.013(2) 0.005(2) 0.0013(19) -0.0020(17) -0.0005(19)
N2 0.011(2) 0.013(2) 0.009(2) -0.004(2) 0.0036(18) -0.002(2)
O1 0.0063(19) 0.017(2) 0.013(2) -0.0026(16) 0.0007(16) -0.0028(15)
O2 0.015(2) 0.035(2) 0.017(2) -0.0115(18) 0.0054(18) -0.0049(18)
O3 0.014(2) 0.022(2) 0.032(3) 0.0033(19) -0.0006(19) 0.0015(18)
O4 0.007(2) 0.021(2) 0.012(2) -0.0025(16) 0.0033(16) -0.0037(16)
O5 0.0054(19) 0.026(2) 0.012(2) -0.0057(17) 0.0042(16) -0.0006(16)
O1W 0.012(2) 0.017(2) 0.017(2) 0.0015(18) -0.0002(16) 0.0014(19)
O2W 0.011(2) 0.014(2) 0.013(2) 0.0008(17) -0.0030(16) -0.0003(16)
O3W 0.010(2) 0.026(2) 0.015(2) 0.0046(18) 0.0033(17) 0.001(2)
O4W 0.039(5) 0.026(4) 0.063(5) 0.000 -0.015(4) 0.000

loop_
_atom_type_symbol
_atom_type_description
_atom_type_scat_dispersion_real
_atom_type_scat_dispersion_imag
_atom_type_scat_source
C C 0.0033 0.0016 'International Tables Vol C Tables 4.2.6.8 and 6.1.1.4'
H H 0.0000 0.0000 'International Tables Vol C Tables 4.2.6.8 and 6.1.1.4'
N N 0.0061 0.0033 'International Tables Vol C Tables 4.2.6.8 and 6.1.1.4'
O O 0.0106 0.0060 'International Tables Vol C Tables 4.2.6.8 and 6.1.1.4'
Zn Zn 0.2839 1.4301 'International Tables Vol C Tables 4.2.6.8 and 6.1.1.4'

loop_
_geom_angle_atom_site_label_1
_geom_angle_atom_site_label_2
_geom_angle_atom_site_label_3
_geom_angle
_geom_angle_site_symmetry_1
_geom_angle_site_symmetry_3
O5 Zn1 O1 166.06(14) 5_656 .
O5 Zn1 O2W 97.18(14) 5_656 .
O1 Zn1 O2W 95.50(14) . .
O5 Zn1 O1W 92.09(14) 5_656 .
O1 Zn1 O1W 93.03(14) . .
O2W Zn1 O1W 92.96(14) . .
O5 Zn1 N1 86.35(14) 5_656 .
O1 Zn1 N1 80.77(14) . .
O2W Zn1 N1 175.77(15) . .
O1W Zn1 N1 89.22(15) . .
O5 Zn1 O3W 89.71(14) 5_656 .
O1 Zn1 O3W 86.41(13) . .
O2W Zn1 O3W 81.63(14) . .
O1W Zn1 O3W 174.48(14) . .
N1 Zn1 O3W 96.10(14) . .
O2 C1 O1 126.0(5) . .
O2 C1 C2 117.2(5) . .
O1 C1 C2 116.7(4) . .
N1 C2 C1 113.6(4) . .
N1 C3 C4 116.3(4) . .
O3 C4 N2 123.8(5) . .
O3 C4 C3 117.4(4) . .
N2 C4 C3 118.7(5) . .
N1 C5 C6 111.6(4) . .
N2 C6 C5 113.0(4) . .
N2 C7 C8 113.6(4) . .
O4 C8 O5 125.0(5) . .
O4 C8 C7 116.6(4) . .
O5 C8 C7 118.3(5) . .
C3 N1 C2 111.5(4) . .
C3 N1 C5 107.6(4) . .
C2 N1 C5 111.3(4) . .
C3 N1 Zn1 107.9(3) . .
C2 N1 Zn1 104.1(3) . .
C5 N1 Zn1 114.5(3) . .
C4 N2 C6 123.4(4) . .
C4 N2 C7 119.2(4) . .
C6 N2 C7 117.2(4) . .
C1 O1 Zn1 116.6(3) . .
C8 O5 Zn1 127.8(4) . 5_656

loop_
_geom_bond_atom_site_label_1
_geom_bond_atom_site_label_2
_geom_bond_distance
_geom_bond_site_symmetry_2
Zn1 O5 2.023(4) 5_656
Zn1 O1 2.053(3) .
Zn1 O2W 2.058(4) .
Zn1 O1W 2.142(4) .
Zn1 N1 2.215(4) .
Zn1 O3W 2.273(4) .
C1 O2 1.233(6) .
C1 O1 1.275(6) .
C1 C2 1.516(7) .
C2 N1 1.471(6) .
C3 N1 1.468(6) .
C3 C4 1.516(7) .
C4 O3 1.253(6) .
C4 N2 1.344(6) .
C5 N1 1.483(6) .
C5 C6 1.508(7) .
C6 N2 1.452(6) .
C7 N2 1.452(6) .
C7 C8 1.508(7) .
C8 O4 1.255(6) .
C8 O5 1.264(6) .
O5 Zn1 2.023(4) 5_656
